data_7246851
loop_
_publ_author_name
'Liao, Tian-Ming'
'Ma, Wen-Jiang'
'Gao, Yu-Ning'
'Bian, Ming'
'Jiang, Min'
'Liu, Jin-Tao'
'Chen, Hui-Yu'
'Liu, Zhen-Jiang'

_publ_section_title
;
 Facile synthesis of (polyfluoro)alkanesulfinyl 4-isoxazolines: a stepwise
 solvent- and catalyst-free approach or a one-pot process in water
;
_journal_issue 13
_journal_name_full 'Green Chemistry'
_journal_page_first 5233
_journal_page_last 5239
_journal_paper_doi 10.1039/D3GC00557G
_journal_volume 25
_journal_year 2023
_chemical_formula_sum 'C17 H14 F3 N O2 S'
_chemical_formula_weight 353.35
_space_group_crystal_system monoclinic
_space_group_IT_number 14
_space_group_name_Hall '-P 2ybc'
_space_group_name_H-M_alt 'P 1 21/c 1'
_atom_sites_solution_hydrogens geom
_audit_creation_method SHELXL-2013
_audit_update_record
;
2023-01-17 deposited with the CCDC.	2023-05-31 downloaded from the CCDC.
;
_cell_angle_alpha 90
_cell_angle_beta 112.207(5)
_cell_angle_gamma 90
_cell_formula_units_Z 4
_cell_length_a 9.3303(17)
_cell_length_b 17.815(3)
_cell_length_c 10.8360(18)
_cell_measurement_reflns_used 7762
_cell_measurement_temperature 293(2)
_cell_measurement_theta_max 54.712
_cell_measurement_theta_min 4.660
_cell_volume 1667.6(5)
_computing_cell_refinement 'Bruker SAINT'
_computing_data_collection 'Bruker APEX2'
_computing_data_reduction 'Bruker SAINT'
_computing_molecular_graphics 'Bruker SHELXTL'
_computing_publication_material 'Bruker SHELXTL'
_computing_structure_refinement 'SHELXL-2013 (Sheldrick, 2013)'
_computing_structure_solution 'SHELXS-97 (Sheldrick 2008)'
_diffrn_ambient_temperature 293(2)
_diffrn_measured_fraction_theta_full 0.994
_diffrn_measured_fraction_theta_max 0.994
_diffrn_measurement_device_type 'Bruker APEX-II CCD'
_diffrn_measurement_method '\f and \w scans'
_diffrn_radiation_type MoK\a
_diffrn_radiation_wavelength 0.71073
_diffrn_reflns_av_R_equivalents 0.0577
_diffrn_reflns_av_unetI/netI 0.0403
_diffrn_reflns_Laue_measured_fraction_full 0.994
_diffrn_reflns_Laue_measured_fraction_max 0.994
_diffrn_reflns_limit_h_max 11
_diffrn_reflns_limit_h_min -11
_diffrn_reflns_limit_k_max 21
_diffrn_reflns_limit_k_min -21
_diffrn_reflns_limit_l_max 13
_diffrn_reflns_limit_l_min -13
_diffrn_reflns_number 15324
_diffrn_reflns_point_group_measured_fraction_full 0.994
_diffrn_reflns_point_group_measured_fraction_max 0.994
_diffrn_reflns_theta_full 25.242
_diffrn_reflns_theta_max 25.500
_diffrn_reflns_theta_min 3.058
_exptl_absorpt_coefficient_mu 0.234
_exptl_absorpt_correction_T_max 0.7456
_exptl_absorpt_correction_T_min 0.5367
_exptl_absorpt_correction_type multi-scan
_exptl_absorpt_process_details sadabs
_exptl_crystal_colour yellow
_exptl_crystal_density_diffrn 1.407
_exptl_crystal_description prismatic
_exptl_crystal_F_000 728
_exptl_crystal_size_max 0.200
_exptl_crystal_size_mid 0.150
_exptl_crystal_size_min 0.120
_refine_diff_density_max 0.402
_refine_diff_density_min -0.369
_refine_diff_density_rms 0.065
_refine_ls_extinction_coef 0.012(3)
_refine_ls_extinction_expression Fc^*^=kFc[1+0.001xFc^2^\l^3^/sin(2\q)]^-1/4^
_refine_ls_extinction_method SHELXL
_refine_ls_goodness_of_fit_ref 1.131
_refine_ls_hydrogen_treatment constr
_refine_ls_matrix_type full
_refine_ls_number_parameters 219
_refine_ls_number_reflns 3088
_refine_ls_number_restraints 0
_refine_ls_restrained_S_all 1.131
_refine_ls_R_factor_all 0.0759
_refine_ls_R_factor_gt 0.0578
_refine_ls_shift/su_max 0.000
_refine_ls_shift/su_mean 0.000
_refine_ls_structure_factor_coef Fsqd
_refine_ls_weighting_details 'w=1/[\s^2^(Fo^2^)+(0.0738P)^2^+0.9695P] where P=(Fo^2^+2Fc^2^)/3'
_refine_ls_weighting_scheme calc
_refine_ls_wR_factor_gt 0.1455
_refine_ls_wR_factor_ref 0.1624
_reflns_Friedel_coverage 0.000
_reflns_number_gt 2432
_reflns_number_total 3088
_reflns_threshold_expression 'I > 2\s(I)'
_cod_data_source_file d3gc00557g2.cif
_cod_data_source_block mo_d8v21849_0m
_cod_depositor_comments 'Adding full bibliography for 7246851--7246854.cif.'
_cod_original_sg_symbol_H-M 'P 21/c'
_cod_database_code 7246851
_shelx_space_group_comment
; 
The symmetry employed for this shelxl refinement is uniquely defined 
by the following loop, which should always be used as a source of 
symmetry information in preference to the above space-group names. 
They are only intended as comments. 
;
_shelx_estimated_absorpt_t_min 0.955
_shelx_estimated_absorpt_t_max 0.972
_shelxl_version_number 2013-4

loop_
_space_group_symop_operation_xyz
'x, y, z'
'-x, y+1/2, -z+1/2'
'-x, -y, -z'
'x, -y-1/2, z-1/2'

loop_
_atom_site_label
_atom_site_type_symbol
_atom_site_fract_x
_atom_site_fract_y
_atom_site_fract_z
_atom_site_U_iso_or_equiv
_atom_site_adp_type
_atom_site_occupancy
_atom_site_site_symmetry_order
_atom_site_calc_flag
_atom_site_refinement_flags_posn
_atom_site_refinement_flags_adp
_atom_site_refinement_flags_occupancy
_atom_site_disorder_assembly
_atom_site_disorder_group
S1 S 0.67854(8) 0.50317(4) 0.27445(7) 0.0420(3) Uani 1 1 d . . . . .
F1 F 0.3944(2) 0.55965(12) 0.1750(2) 0.0807(7) Uani 1 1 d . . . . .
F2 F 0.4862(3) 0.54441(14) 0.3866(3) 0.0906(8) Uani 1 1 d . . . . .
F3 F 0.5688(3) 0.63329(11) 0.2985(3) 0.0907(8) Uani 1 1 d . . . . .
O1 O 0.6011(2) 0.29049(11) 0.2792(2) 0.0483(5) Uani 1 1 d . . . . .
O2 O 0.6838(3) 0.52251(13) 0.1437(2) 0.0585(6) Uani 1 1 d . . . . .
N1 N 0.4836(3) 0.30664(14) 0.1447(2) 0.0478(6) Uani 1 1 d . . . . .
C1 C 0.4461(3) 0.38727(16) 0.1513(3) 0.0411(6) Uani 1 1 d . . . . .
H1 H 0.4326 0.4123 0.0671 0.049 Uiso 1 1 calc R U . . .
C2 C 0.5895(3) 0.41608(15) 0.2615(3) 0.0377(6) Uani 1 1 d . . . . .
C3 C 0.6669(3) 0.35705(15) 0.3331(3) 0.0405(6) Uani 1 1 d . . . . .
C4 C 0.8036(3) 0.35035(16) 0.4567(3) 0.0421(6) Uani 1 1 d . . . . .
C5 C 0.8313(4) 0.40244(18) 0.5585(3) 0.0524(8) Uani 1 1 d . . . . .
H5 H 0.7635 0.4424 0.5477 0.063 Uiso 1 1 calc R U . . .
C6 C 0.9585(4) 0.3952(2) 0.6753(4) 0.0697(10) Uani 1 1 d . . . . .
H6 H 0.9762 0.4305 0.7429 0.084 Uiso 1 1 calc R U . . .
C7 C 1.0594(4) 0.3367(2) 0.6930(4) 0.0727(11) Uani 1 1 d . . . . .
H7 H 1.1446 0.3319 0.7726 0.087 Uiso 1 1 calc R U . . .
C8 C 1.0347(4) 0.2852(2) 0.5937(4) 0.0675(10) Uani 1 1 d . . . . .
H8 H 1.1045 0.2460 0.6051 0.081 Uiso 1 1 calc R U . . .
C9 C 0.9067(4) 0.29092(18) 0.4764(4) 0.0566(8) Uani 1 1 d . . . . .
H9 H 0.8893 0.2549 0.4102 0.068 Uiso 1 1 calc R U . . .
C10 C 0.2989(3) 0.39370(16) 0.1797(3) 0.0408(6) Uani 1 1 d . . . . .
C11 C 0.1623(3) 0.41363(18) 0.0811(3) 0.0540(8) Uani 1 1 d . . . . .
H11 H 0.1606 0.4255 -0.0030 0.065 Uiso 1 1 calc R U . . .
C12 C 0.0252(4) 0.4166(2) 0.1042(5) 0.0716(11) Uani 1 1 d . . . . .
H12 H -0.0672 0.4300 0.0362 0.086 Uiso 1 1 calc R U . . .
C13 C 0.0284(4) 0.3995(2) 0.2280(5) 0.0693(10) Uani 1 1 d . . . . .
H13 H -0.0627 0.4010 0.2440 0.083 Uiso 1 1 calc R U . . .
C14 C 0.1633(4) 0.3803(2) 0.3280(4) 0.0699(10) Uani 1 1 d . . . . .
H14 H 0.1641 0.3694 0.4122 0.084 Uiso 1 1 calc R U . . .
C15 C 0.2992(4) 0.3769(2) 0.3054(3) 0.0578(8) Uani 1 1 d . . . . .
H15 H 0.3911 0.3634 0.3741 0.069 Uiso 1 1 calc R U . . .
C16 C 0.5210(4) 0.56307(18) 0.2825(4) 0.0568(8) Uani 1 1 d . . . . .
C17 C 0.5660(5) 0.2938(2) 0.0544(4) 0.0722(11) Uani 1 1 d . . . . .
H17A H 0.6501 0.3288 0.0748 0.108 Uiso 1 1 calc R U . . .
H17B H 0.4958 0.3008 -0.0361 0.108 Uiso 1 1 calc R U . . .
H17C H 0.6058 0.2435 0.0658 0.108 Uiso 1 1 calc R U . . .

loop_
_atom_site_aniso_label
_atom_site_aniso_U_11
_atom_site_aniso_U_22
_atom_site_aniso_U_33
_atom_site_aniso_U_23
_atom_site_aniso_U_13
_atom_site_aniso_U_12
S1 0.0419(4) 0.0423(4) 0.0456(4) 0.0041(3) 0.0209(3) -0.0037(3)
F1 0.0560(12) 0.0726(14) 0.1003(18) 0.0070(12) 0.0146(12) 0.0141(10)
F2 0.1183(19) 0.0899(17) 0.0987(17) -0.0004(13) 0.0809(16) 0.0167(14)
F3 0.0956(17) 0.0416(11) 0.138(2) -0.0092(12) 0.0480(16) 0.0006(10)
O1 0.0551(12) 0.0387(11) 0.0540(12) 0.0003(9) 0.0240(10) -0.0013(9)
O2 0.0651(14) 0.0692(14) 0.0527(13) 0.0116(11) 0.0354(11) -0.0104(11)
N1 0.0510(14) 0.0529(15) 0.0429(14) -0.0052(11) 0.0216(11) -0.0017(11)
C1 0.0444(15) 0.0463(16) 0.0386(14) 0.0032(12) 0.0227(12) -0.0028(12)
C2 0.0356(13) 0.0414(15) 0.0416(15) 0.0023(11) 0.0209(12) -0.0013(11)
C3 0.0422(15) 0.0417(15) 0.0463(16) 0.0005(12) 0.0268(13) -0.0015(11)
C4 0.0428(15) 0.0425(15) 0.0482(16) 0.0084(12) 0.0255(13) 0.0007(11)
C5 0.0497(17) 0.0557(19) 0.0513(18) 0.0041(14) 0.0186(15) 0.0046(14)
C6 0.074(2) 0.067(2) 0.058(2) -0.0003(17) 0.0134(18) -0.0010(19)
C7 0.057(2) 0.070(2) 0.072(3) 0.018(2) 0.0026(18) -0.0040(18)
C8 0.0520(19) 0.057(2) 0.088(3) 0.022(2) 0.0200(19) 0.0129(16)
C9 0.0550(19) 0.0480(18) 0.068(2) 0.0058(15) 0.0244(17) 0.0061(14)
C10 0.0389(14) 0.0436(15) 0.0441(15) -0.0016(12) 0.0203(12) -0.0046(11)
C11 0.0461(17) 0.0587(19) 0.059(2) 0.0116(15) 0.0214(15) -0.0003(14)
C12 0.0446(18) 0.065(2) 0.104(3) 0.021(2) 0.028(2) 0.0090(16)
C13 0.057(2) 0.067(2) 0.103(3) -0.004(2) 0.052(2) -0.0008(17)
C14 0.068(2) 0.089(3) 0.071(2) -0.007(2) 0.047(2) -0.012(2)
C15 0.0469(17) 0.083(2) 0.0499(18) 0.0007(16) 0.0260(15) -0.0092(16)
C16 0.060(2) 0.0454(18) 0.069(2) 0.0017(15) 0.0297(18) 0.0035(15)
C17 0.090(3) 0.081(3) 0.064(2) -0.0142(19) 0.049(2) 0.006(2)

loop_
_atom_type_symbol
_atom_type_description
_atom_type_scat_dispersion_real
_atom_type_scat_dispersion_imag
_atom_type_scat_source
C C 0.0033 0.0016 'International Tables Vol C Tables 4.2.6.8 and 6.1.1.4'
H H 0.0000 0.0000 'International Tables Vol C Tables 4.2.6.8 and 6.1.1.4'
F F 0.0171 0.0103 'International Tables Vol C Tables 4.2.6.8 and 6.1.1.4'
N N 0.0061 0.0033 'International Tables Vol C Tables 4.2.6.8 and 6.1.1.4'
O O 0.0106 0.0060 'International Tables Vol C Tables 4.2.6.8 and 6.1.1.4'
S S 0.1246 0.1234 'International Tables Vol C Tables 4.2.6.8 and 6.1.1.4'

loop_
_geom_angle_atom_site_label_1
_geom_angle_atom_site_label_2
_geom_angle_atom_site_label_3
_geom_angle
_geom_angle_site_symmetry_1
_geom_angle_site_symmetry_3
_geom_angle_publ_flag
O2 S1 C2 108.60(13) . . ?
O2 S1 C16 103.09(15) . . ?
C2 S1 C16 98.90(14) . . ?
C3 O1 N1 107.4(2) . . ?
C17 N1 O1 104.2(2) . . ?
C17 N1 C1 111.9(3) . . ?
O1 N1 C1 103.89(19) . . ?
N1 C1 C2 102.3(2) . . ?
N1 C1 C10 109.2(2) . . ?
C2 C1 C10 114.4(2) . . ?
N1 C1 H1 110.2 . . ?
C2 C1 H1 110.2 . . ?
C10 C1 H1 110.2 . . ?
C3 C2 C1 108.3(2) . . ?
C3 C2 S1 121.0(2) . . ?
C1 C2 S1 128.4(2) . . ?
C2 C3 O1 112.2(2) . . ?
C2 C3 C4 133.2(3) . . ?
O1 C3 C4 114.6(2) . . ?
C5 C4 C9 118.4(3) . . ?
C5 C4 C3 120.6(3) . . ?
C9 C4 C3 121.0(3) . . ?
C6 C5 C4 120.4(3) . . ?
C6 C5 H5 119.8 . . ?
C4 C5 H5 119.8 . . ?
C7 C6 C5 120.5(4) . . ?
C7 C6 H6 119.7 . . ?
C5 C6 H6 119.7 . . ?
C8 C7 C6 120.0(3) . . ?
C8 C7 H7 120.0 . . ?
C6 C7 H7 120.0 . . ?
C7 C8 C9 120.3(3) . . ?
C7 C8 H8 119.8 . . ?
C9 C8 H8 119.8 . . ?
C8 C9 C4 120.3(3) . . ?
C8 C9 H9 119.8 . . ?
C4 C9 H9 119.8 . . ?
C11 C10 C15 118.5(3) . . ?
C11 C10 C1 120.6(3) . . ?
C15 C10 C1 120.9(3) . . ?
C10 C11 C12 121.2(3) . . ?
C10 C11 H11 119.4 . . ?
C12 C11 H11 119.4 . . ?
C13 C12 C11 119.2(3) . . ?
C13 C12 H12 120.4 . . ?
C11 C12 H12 120.4 . . ?
C14 C13 C12 120.6(3) . . ?
C14 C13 H13 119.7 . . ?
C12 C13 H13 119.7 . . ?
C13 C14 C15 120.4(3) . . ?
C13 C14 H14 119.8 . . ?
C15 C14 H14 119.8 . . ?
C14 C15 C10 120.1(3) . . ?
C14 C15 H15 120.0 . . ?
C10 C15 H15 120.0 . . ?
F1 C16 F3 107.9(3) . . ?
F1 C16 F2 108.4(3) . . ?
F3 C16 F2 107.8(3) . . ?
F1 C16 S1 113.4(2) . . ?
F3 C16 S1 108.6(2) . . ?
F2 C16 S1 110.5(2) . . ?
N1 C17 H17A 109.5 . . ?
N1 C17 H17B 109.5 . . ?
H17A C17 H17B 109.5 . . ?
N1 C17 H17C 109.5 . . ?
H17A C17 H17C 109.5 . . ?
H17B C17 H17C 109.5 . . ?

loop_
_geom_bond_atom_site_label_1
_geom_bond_atom_site_label_2
_geom_bond_distance
_geom_bond_site_symmetry_2
_geom_bond_publ_flag
S1 O2 1.477(2) . ?
S1 C2 1.740(3) . ?
S1 C16 1.845(3) . ?
F1 C16 1.310(4) . ?
F2 C16 1.328(4) . ?
F3 C16 1.317(4) . ?
O1 C3 1.361(3) . ?
O1 N1 1.484(3) . ?
N1 C17 1.473(4) . ?
N1 C1 1.486(4) . ?
C1 C2 1.507(4) . ?
C1 C10 1.521(4) . ?
C1 H1 0.9800 . ?
C2 C3 1.344(4) . ?
C3 C4 1.464(4) . ?
C4 C5 1.389(4) . ?
C4 C9 1.392(4) . ?
C5 C6 1.376(5) . ?
C5 H5 0.9300 . ?
C6 C7 1.369(5) . ?
C6 H6 0.9300 . ?
C7 C8 1.366(6) . ?
C7 H7 0.9300 . ?
C8 C9 1.380(5) . ?
C8 H8 0.9300 . ?
C9 H9 0.9300 . ?
C10 C11 1.365(4) . ?
C10 C15 1.393(4) . ?
C11 C12 1.394(5) . ?
C11 H11 0.9300 . ?
C12 C13 1.364(6) . ?
C12 H12 0.9300 . ?
C13 C14 1.358(5) . ?
C13 H13 0.9300 . ?
C14 C15 1.381(5) . ?
C14 H14 0.9300 . ?
C15 H15 0.9300 . ?
C17 H17A 0.9600 . ?
C17 H17B 0.9600 . ?
C17 H17C 0.9600 . ?

loop_
_geom_hbond_atom_site_label_D
_geom_hbond_atom_site_label_H
_geom_hbond_atom_site_label_A
_geom_hbond_distance_DH
_geom_hbond_distance_HA
_geom_hbond_distance_DA
_geom_hbond_angle_DHA
_geom_hbond_site_symmetry_A
C1 H1 O2 0.98 2.42 3.367(3) 161.8 3_665
C1 H1 O2 0.98 2.42 3.367(3) 161.8 3_665
C1 H1 O2 0.98 2.42 3.367(3) 161.8 3_665
C1 H1 O2 0.98 2.42 3.367(3) 161.8 3_665

loop_
_geom_torsion_atom_site_label_1
_geom_torsion_atom_site_label_2
_geom_torsion_atom_site_label_3
_geom_torsion_atom_site_label_4
_geom_torsion
_geom_torsion_site_symmetry_1
_geom_torsion_site_symmetry_2
_geom_torsion_site_symmetry_3
_geom_torsion_site_symmetry_4
_geom_torsion_publ_flag
C3 O1 N1 C17 95.1(3) . . . . ?
C3 O1 N1 C1 -22.2(3) . . . . ?
C17 N1 C1 C2 -88.1(3) . . . . ?
O1 N1 C1 C2 23.7(2) . . . . ?
C17 N1 C1 C10 150.4(3) . . . . ?
O1 N1 C1 C10 -97.8(2) . . . . ?
N1 C1 C2 C3 -18.4(3) . . . . ?
C10 C1 C2 C3 99.5(3) . . . . ?
N1 C1 C2 S1 144.0(2) . . . . ?
C10 C1 C2 S1 -98.1(3) . . . . ?
O2 S1 C2 C3 116.8(2) . . . . ?
C16 S1 C2 C3 -136.1(2) . . . . ?
O2 S1 C2 C1 -43.6(3) . . . . ?
C16 S1 C2 C1 63.5(3) . . . . ?
C1 C2 C3 O1 5.0(3) . . . . ?
S1 C2 C3 O1 -158.98(19) . . . . ?
C1 C2 C3 C4 -173.5(3) . . . . ?
S1 C2 C3 C4 22.5(4) . . . . ?
N1 O1 C3 C2 11.0(3) . . . . ?
N1 O1 C3 C4 -170.2(2) . . . . ?
C2 C3 C4 C5 35.0(4) . . . . ?
O1 C3 C4 C5 -143.5(3) . . . . ?
C2 C3 C4 C9 -146.5(3) . . . . ?
O1 C3 C4 C9 35.1(4) . . . . ?
C9 C4 C5 C6 0.4(5) . . . . ?
C3 C4 C5 C6 179.0(3) . . . . ?
C4 C5 C6 C7 -0.1(5) . . . . ?
C5 C6 C7 C8 0.6(6) . . . . ?
C6 C7 C8 C9 -1.4(6) . . . . ?
C7 C8 C9 C4 1.7(5) . . . . ?
C5 C4 C9 C8 -1.2(5) . . . . ?
C3 C4 C9 C8 -179.7(3) . . . . ?
N1 C1 C10 C11 -105.2(3) . . . . ?
C2 C1 C10 C11 140.9(3) . . . . ?
N1 C1 C10 C15 72.5(3) . . . . ?
C2 C1 C10 C15 -41.4(4) . . . . ?
C15 C10 C11 C12 -0.6(5) . . . . ?
C1 C10 C11 C12 177.2(3) . . . . ?
C10 C11 C12 C13 0.3(5) . . . . ?
C11 C12 C13 C14 0.4(6) . . . . ?
C12 C13 C14 C15 -0.8(6) . . . . ?
C13 C14 C15 C10 0.4(6) . . . . ?
C11 C10 C15 C14 0.3(5) . . . . ?
C1 C10 C15 C14 -177.5(3) . . . . ?
O2 S1 C16 F1 49.0(3) . . . . ?
C2 S1 C16 F1 -62.6(3) . . . . ?
O2 S1 C16 F3 -71.0(3) . . . . ?
C2 S1 C16 F3 177.4(2) . . . . ?
O2 S1 C16 F2 171.0(2) . . . . ?
C2 S1 C16 F2 59.4(3) . . . . ?
